data_7124022
loop_
_publ_author_name
'Ma, Xue'
'Zhang, Yanhao'
'Gao, Yu'
'Li, Xinglin'
'Wang, Cuijie'
'Yuan, Hang'
'Yu, Ajuan'
'Zhang, Shusheng'
'Cui, Yuanyuan'

_publ_section_title
;
 Revelation of the chiral recognition of alanine and leucine in an
 l-phenylalanine-based metal-organic framework.
;
_journal_issue 7
_journal_name_full 'Chemical communications (Cambridge, England)'
_journal_page_first 1034
_journal_page_last 1037
_journal_paper_doi 10.1039/c9cc05912a
_journal_volume 56
_journal_year 2020
_chemical_formula_moiety 'C20.5 H17.5 N3 O2 Zn'
_chemical_formula_sum 'C21.5 H20.5 N3 O2.5 Zn'
_chemical_formula_weight 426.28
_space_group_crystal_system monoclinic
_space_group_IT_number 15
_space_group_name_Hall '-C 2yc'
_space_group_name_H-M_alt 'C 1 2/c 1'
_symmetry_space_group_name_Hall '-C 2yc'
_symmetry_space_group_name_H-M 'C 1 2/c 1'
_atom_sites_solution_hydrogens geom
_atom_sites_solution_primary dual
_audit_creation_date 2019-02-28
_audit_creation_method
;
Olex2 1.2-alpha
(compiled 2018.07.26 svn.r3523 for OlexSys, GUI svn.r5532)
;
_audit_update_record
;
2019-07-08 deposited with the CCDC.    2019-08-16 downloaded from the CCDC.
;
_cell_angle_alpha 90
_cell_angle_beta 99.109(6)
_cell_angle_gamma 90
_cell_formula_units_Z 8
_cell_length_a 20.4932(17)
_cell_length_b 25.8736(11)
_cell_length_c 9.6520(4)
_cell_measurement_reflns_used 6705
_cell_measurement_temperature 150.00(10)
_cell_measurement_theta_max 29.0410
_cell_measurement_theta_min 3.1390
_cell_volume 5053.3(5)
_computing_cell_refinement 'CrysAlisPro 1.171.39.27b (Rigaku OD, 2015)'
_computing_data_collection 'CrysAlisPro 1.171.39.27b (Rigaku OD, 2015)'
_computing_data_reduction 'CrysAlisPro 1.171.39.27b (Rigaku OD, 2015)'
_computing_molecular_graphics 'Olex2 (Dolomanov et al., 2009)'
_computing_publication_material 'Olex2 (Dolomanov et al., 2009)'
_computing_structure_refinement 'ShelXL (Sheldrick, 2015)'
_computing_structure_solution 'ShelXT (Sheldrick, 2015)'
_diffrn_ambient_environment N~2~
_diffrn_ambient_temperature 150.00(10)
_diffrn_detector 'CCD plate'
_diffrn_measured_fraction_theta_full 0.999
_diffrn_measured_fraction_theta_max 0.904
_diffrn_measurement_details
;
List of Runs (angles in degrees, time in seconds):

  # Type    Start    End  Width  t~exp~   \w     \q     \k     \f   Frames
#--------------------------------------------------------------------------
  1  \w    -11.00  89.00   0.50    4.14    --   -0.40  38.00   0.00  200
  2  \w     36.00  64.00   0.50    4.14    --   -0.40  38.00-180.00   56
  3  \w     37.00  63.00   0.50    4.14    --   -0.40  38.00-150.00   52
  4  \w    -20.00  78.00   0.50    4.14    --   -0.40  38.00 -90.00  196
  5  \w     39.00  64.00   0.50    4.14    --   -0.40  38.00 120.00   50
;
_diffrn_measurement_device 'four-circle diffractometer'
_diffrn_measurement_device_type 'XtaLAB AFC12 (RINC): Kappa single'
_diffrn_measurement_method '\w scans'
_diffrn_orient_matrix_type 'CrysAlisPro convention (1999,Acta A55,543-557)'
_diffrn_orient_matrix_UB_11 -0.0283314000
_diffrn_orient_matrix_UB_12 -0.0156075000
_diffrn_orient_matrix_UB_13 -0.0202898000
_diffrn_orient_matrix_UB_21 0.0125007000
_diffrn_orient_matrix_UB_22 -0.0075969000
_diffrn_orient_matrix_UB_23 -0.0613653000
_diffrn_orient_matrix_UB_31 0.0164705000
_diffrn_orient_matrix_UB_32 -0.0212125000
_diffrn_orient_matrix_UB_33 0.0368560000
_diffrn_radiation_monochromator graphite
_diffrn_radiation_probe x-ray
_diffrn_radiation_type MoK\a
_diffrn_radiation_wavelength 0.71073
_diffrn_reflns_av_R_equivalents 0.0499
_diffrn_reflns_av_unetI/netI 0.0473
_diffrn_reflns_Laue_measured_fraction_full 0.999
_diffrn_reflns_Laue_measured_fraction_max 0.904
_diffrn_reflns_limit_h_max 28
_diffrn_reflns_limit_h_min -28
_diffrn_reflns_limit_k_max 34
_diffrn_reflns_limit_k_min -34
_diffrn_reflns_limit_l_max 13
_diffrn_reflns_limit_l_min -12
_diffrn_reflns_number 28127
_diffrn_reflns_point_group_measured_fraction_full 0.999
_diffrn_reflns_point_group_measured_fraction_max 0.904
_diffrn_reflns_theta_full 25.242
_diffrn_reflns_theta_max 29.774
_diffrn_reflns_theta_min 2.013
_diffrn_source 'fine-focus sealed X-ray tube'
_diffrn_source_type 'Enhance (Mo) X-ray Source'
_exptl_absorpt_coefficient_mu 0.991
_exptl_absorpt_correction_T_max 1.00000
_exptl_absorpt_correction_T_min 0.39692
_exptl_absorpt_correction_type multi-scan
_exptl_absorpt_process_details
;
CrysAlisPro 1.171.39.27b (Rigaku Oxford Diffraction, 2015)
Empirical absorption correction using spherical harmonics,
 implemented in SCALE3 ABSPACK scaling algorithm.
;
_exptl_crystal_colour 'clear light colourless'
_exptl_crystal_colour_lustre clear
_exptl_crystal_colour_modifier light
_exptl_crystal_colour_primary colourless
_exptl_crystal_density_diffrn 1.121
_exptl_crystal_description block
_exptl_crystal_F_000 1764
_exptl_crystal_size_max 0.2
_exptl_crystal_size_mid 0.2
_exptl_crystal_size_min 0.1
_refine_diff_density_max 1.676
_refine_diff_density_min -0.650
_refine_diff_density_rms 0.136
_refine_ls_extinction_method none
_refine_ls_goodness_of_fit_ref 1.065
_refine_ls_hydrogen_treatment constr
_refine_ls_matrix_type full
_refine_ls_number_parameters 232
_refine_ls_number_reflns 6540
_refine_ls_number_restraints 176
_refine_ls_restrained_S_all 1.118
_refine_ls_R_factor_all 0.1252
_refine_ls_R_factor_gt 0.1005
_refine_ls_shift/su_max 0.000
_refine_ls_shift/su_mean 0.000
_refine_ls_structure_factor_coef Fsqd
_refine_ls_weighting_details
;
 w=1/[\s^2^(Fo^2^)+(0.3000P)^2^]
 where P=(Fo^2^+2Fc^2^)/3
;
_refine_ls_weighting_scheme calc
_refine_ls_wR_factor_gt 0.3675
_refine_ls_wR_factor_ref 0.3893
_reflns_Friedel_coverage 0.000
_reflns_number_gt 4245
_reflns_number_total 6540
_reflns_threshold_expression 'I > 2\s(I)'
_cod_data_source_file c9cc05912a2.cif
_cod_data_source_block 20180205e2-1
_cod_depositor_comments 'Adding full bibliography for 7124022.cif.'
_cod_original_formula_sum 'C21.50 H20.50 N3 O2.50 Zn'
_cod_database_code 7124022
_shelxl_version_number 2013-2
_chemical_oxdiff_formula 'Zn C H F O N S'
_chemical_oxdiff_usercomment 'C H O'
_shelx_space_group_comment
;
The symmetry employed for this shelxl refinement is uniquely defined
by the following loop, which should always be used as a source of
symmetry information in preference to the above space-group names.
They are only intended as comments.
;
_shelx_estimated_absorpt_t_max 0.907
_shelx_estimated_absorpt_t_min 0.826
_reflns_odcompleteness_completeness 99.91
_reflns_odcompleteness_iscentric 1
_reflns_odcompleteness_theta 26.32
_olex2_refinement_description
;
1. Fixed Uiso
 At 1.2 times of:
  All C(H) groups, All C(H,H) groups, All N(H) groups
2. Restrained distances
 C9-C0AA
 1.4 with sigma of 0.02
 C0AA-C00J
 1.3 with sigma of 0.02
3. Uiso/Uaniso restraints and constraints
C12 \\sim C20 \\sim C14 \\sim C13 \\sim C9 \\sim C10: within 2A with sigma of
0.01 and sigma for terminal atoms of 0.02
Uanis(C00J) \\sim Ueq: with sigma of 0.01 and sigma for terminal atoms of 0.02
Uanis(C14) \\sim Ueq, Uanis(C20) \\sim Ueq, Uanis(C13) \\sim Ueq, Uanis(C10)
\\sim Ueq, Uanis(C9) \\sim Ueq, Uanis(C12) \\sim Ueq: with sigma of 0.01 and
sigma for terminal atoms of 0.02
Uanis(N008) \\sim Ueq: with sigma of 0.01 and sigma for terminal atoms of 0.02
Uanis(O004) \\sim Ueq, Uanis(C00J) \\sim Ueq, Uanis(O002) \\sim Ueq,
Uanis(N008) \\sim Ueq, Uanis(Zn01) \\sim Ueq, Uanis(N003) \\sim Ueq,
Uanis(C00C) \\sim Ueq, Uanis(C00I) \\sim Ueq, Uanis(C00A) \\sim Ueq,
Uanis(C00G) \\sim Ueq, Uanis(C009) \\sim Ueq, Uanis(C00B) \\sim Ueq,
Uanis(C0AA) \\sim Ueq, Uanis(C00F) \\sim Ueq, Uanis(C00E) \\sim Ueq,
Uanis(C007) \\sim Ueq, Uanis(C00L) \\sim Ueq: with sigma of 0.01 and sigma for
terminal atoms of 0.02
4. Others
 Fixed Sof: H12(0.5) C0AA(0.5) H0AB(0.5) H0AA(0.5)
5.a Ternary CH refined with riding coordinates:
 C00J(H00J)
5.b Secondary CH2 refined with riding coordinates:
 C0AA(H0AB,H0AA)
5.c Aromatic/amide H refined with riding coordinates:
 C007(H007), N008(H008), C00A(H00A), C00B(H00B), C00C(H00C), C00D(H00D),
 C00E(H00E), C00F(H00F), C00G(H00G), C00I(H00I), C00L(H00L), C12(H12), C10(H10),
  C13(H13), C14(H14), C20(H20)
5.d Fitted hexagon refined as free rotating group:
 C12(C9,C10,C13,C14,C20)
;
_smtbx_masks_void_probe_radius 1.2
_smtbx_masks_void_truncation_radius 1.2
_olex2_submission_special_instructions 'No special instructions were received'
_oxdiff_exptl_absorpt_empirical_details
;
Empirical correction (ABSPACK) includes:
- Absorption correction using spherical harmonics
- Frame scaling
;
_oxdiff_exptl_absorpt_empirical_full_max 2.265
_oxdiff_exptl_absorpt_empirical_full_min 0.425

loop_
_space_group_symop_operation_xyz
'x, y, z'
'-x, y, -z+1/2'
'x+1/2, y+1/2, z'
'-x+1/2, y+1/2, -z+1/2'
'-x, -y, -z'
'x, -y, z-1/2'
'-x+1/2, -y+1/2, -z'
'x+1/2, -y+1/2, z-1/2'

loop_
_atom_site_label
_atom_site_type_symbol
_atom_site_fract_x
_atom_site_fract_y
_atom_site_fract_z
_atom_site_U_iso_or_equiv
_atom_site_adp_type
_atom_site_occupancy
_atom_site_site_symmetry_order
_atom_site_calc_flag
_atom_site_refinement_flags_posn
_atom_site_refinement_flags_adp
_atom_site_refinement_flags_occupancy
_atom_site_disorder_assembly
_atom_site_disorder_group
Zn01 Zn 0.68788(4) 0.46858(2) 0.62371(5) 0.0556(3) Uani 1 1 d . U . . .
O002 O 0.6986(2) 0.50706(14) 0.8224(4) 0.0638(11) Uani 1 1 d . U . . .
N003 N 0.6980(3) 0.39826(15) 0.7260(4) 0.0568(11) Uani 1 1 d . U . . .
O004 O 0.6542(3) 0.56771(15) 0.9365(3) 0.0742(13) Uani 1 1 d . U . . .
N005 N 0.7857(3) 0.4815(2) 0.6065(5) 0.0623(12) Uani 1 1 d . . . . .
C006 C 0.6605(3) 0.54506(18) 0.8238(5) 0.0600(15) Uani 1 1 d . . . . .
C007 C 0.8196(3) 0.4470(3) 0.5429(6) 0.0675(15) Uani 1 1 d . U . . .
H007 H 0.7994 0.4157 0.5147 0.081 Uiso 1 1 calc R . . . .
N008 N 0.6168(4) 0.5240(3) 0.5840(6) 0.100(2) Uani 1 1 d . U . . .
H008 H 0.5844 0.5226 0.5154 0.120 Uiso 1 1 calc R . . . .
C009 C 0.7192(3) 0.30515(19) 0.8742(6) 0.0599(13) Uani 1 1 d . U . . .
C00A C 0.6649(4) 0.3560(2) 0.6801(7) 0.0760(18) Uani 1 1 d . U . . .
H00A H 0.6339 0.3582 0.5989 0.091 Uiso 1 1 calc R . . . .
C00B C 0.7287(3) 0.2549(2) 0.9427(6) 0.0626(14) Uani 1 1 d . U . . .
H00B H 0.7027 0.2276 0.9027 0.075 Uiso 1 1 calc R . . . .
C00C C 0.7380(4) 0.3942(2) 0.8467(6) 0.0719(16) Uani 1 1 d . U . . .
H00C H 0.7581 0.4243 0.8853 0.086 Uiso 1 1 calc R . . . .
C00D C 0.8797(4) 0.5347(3) 0.6286(9) 0.0762(19) Uani 1 1 d . . . . .
H00D H 0.8994 0.5659 0.6590 0.091 Uiso 1 1 calc R . . . .
C00E C 0.8825(4) 0.4556(3) 0.5177(8) 0.0802(18) Uani 1 1 d . U . . .
H00E H 0.9039 0.4308 0.4715 0.096 Uiso 1 1 calc R . . . .
C00F C 0.8195(4) 0.5256(2) 0.6539(8) 0.0739(18) Uani 1 1 d . U . . .
H00F H 0.7993 0.5495 0.7052 0.089 Uiso 1 1 calc R . . . .
C00G C 0.6743(4) 0.3083(2) 0.7475(7) 0.0731(17) Uani 1 1 d . U . . .
H00G H 0.6515 0.2792 0.7099 0.088 Uiso 1 1 calc R . . . .
C00H C 0.9144(4) 0.5015(3) 0.5612(6) 0.0742(17) Uani 1 1 d . . . . .
C00I C 0.7525(4) 0.3493(3) 0.9195(7) 0.0809(19) Uani 1 1 d . U . . .
H00I H 0.7846 0.3488 0.9992 0.097 Uiso 1 1 calc R . . . .
C00J C 0.6270(5) 0.5667(3) 0.6858(6) 0.089(2) Uani 1 1 d D U . . .
H00J H 0.5823 0.5754 0.7027 0.106 Uiso 1 1 calc R . . A .
C00L C 0.9805(4) 0.5158(3) 0.5352(9) 0.085(2) Uani 1 1 d . U . . .
H00L H 0.9974 0.5478 0.5673 0.101 Uiso 1 1 calc R . . . .
C12 C 0.5901(6) 0.6806(6) 0.7138(15) 0.197(5) Uani 1 1 d . U . . .
H12 H 0.5510 0.6685 0.6619 0.236 Uiso 0.5 1 calc R . P B 1
C9 C 0.6492(7) 0.6547(4) 0.7093(13) 0.177(4) Uani 1 1 d DG U . . .
C10 C 0.7076(6) 0.6728(5) 0.7869(15) 0.179(4) Uani 1 1 d G U . . .
H10 H 0.7471 0.6554 0.7839 0.214 Uiso 1 1 calc R . . . .
C13 C 0.7071(6) 0.7169(6) 0.8690(14) 0.202(5) Uani 1 1 d G U . . .
H13 H 0.7462 0.7290 0.9209 0.243 Uiso 1 1 calc R . . . .
C14 C 0.6480(8) 0.7428(4) 0.8735(14) 0.212(5) Uani 1 1 d G U . . .
H14 H 0.6477 0.7723 0.9284 0.254 Uiso 1 1 calc R . . . .
C20 C 0.5896(6) 0.7247(5) 0.7959(16) 0.215(5) Uani 1 1 d G U . . .
H20 H 0.5501 0.7421 0.7990 0.258 Uiso 1 1 calc R . . . .
C0AA C 0.6457(7) 0.6069(4) 0.6259(13) 0.075(3) Uani 0.5 1 d D U P C 1
H0AB H 0.6155 0.6125 0.5391 0.090 Uiso 0.5 1 calc R . P C 1
H0AA H 0.6891 0.6002 0.6016 0.090 Uiso 0.5 1 calc R . P C 1

loop_
_atom_site_aniso_label
_atom_site_aniso_U_11
_atom_site_aniso_U_22
_atom_site_aniso_U_33
_atom_site_aniso_U_23
_atom_site_aniso_U_13
_atom_site_aniso_U_12
Zn01 0.1166(7) 0.0286(4) 0.0219(4) 0.00294(15) 0.0121(3) 0.0071(2)
O002 0.118(3) 0.047(2) 0.0244(15) -0.0006(13) 0.0069(18) 0.0197(19)
N003 0.103(3) 0.0306(18) 0.039(2) 0.0077(15) 0.019(2) 0.0099(19)
O004 0.157(4) 0.0449(19) 0.0211(15) 0.0020(13) 0.0142(19) 0.024(2)
N005 0.105(4) 0.047(2) 0.034(2) 0.0030(19) 0.010(2) 0.002(2)
C006 0.125(5) 0.028(2) 0.026(2) 0.0067(16) 0.012(2) 0.009(2)
C007 0.099(4) 0.059(3) 0.045(3) -0.008(2) 0.015(3) 0.006(3)
N008 0.131(5) 0.127(5) 0.033(3) -0.021(3) -0.015(3) 0.057(4)
C009 0.097(4) 0.039(2) 0.045(3) 0.0136(19) 0.017(2) 0.013(2)
C00A 0.121(5) 0.044(3) 0.060(3) 0.022(2) 0.004(3) 0.003(3)
C00B 0.104(4) 0.038(2) 0.047(3) 0.0173(19) 0.017(3) 0.010(2)
C00C 0.118(4) 0.045(3) 0.046(3) 0.015(2) -0.006(3) 0.003(3)
C00D 0.091(5) 0.073(5) 0.065(5) 0.002(3) 0.016(4) -0.012(3)
C00E 0.108(5) 0.078(4) 0.057(4) -0.011(3) 0.018(3) 0.013(4)
C00F 0.111(5) 0.057(3) 0.051(4) -0.002(2) 0.006(3) 0.010(3)
C00G 0.116(4) 0.039(2) 0.059(3) 0.014(2) -0.003(3) -0.002(3)
C00H 0.108(5) 0.077(4) 0.035(3) -0.001(3) 0.003(3) -0.004(4)
C00I 0.131(5) 0.060(3) 0.049(3) 0.019(3) 0.004(3) 0.005(3)
C00J 0.154(6) 0.079(4) 0.030(3) -0.003(3) 0.007(3) 0.048(4)
C00L 0.113(5) 0.071(4) 0.069(4) -0.014(3) 0.012(4) -0.003(4)
C12 0.203(7) 0.185(7) 0.204(7) -0.004(6) 0.037(6) 0.015(6)
C9 0.185(6) 0.170(6) 0.181(7) 0.017(6) 0.044(6) 0.012(6)
C10 0.192(6) 0.172(7) 0.178(7) 0.015(6) 0.049(6) -0.011(6)
C13 0.209(7) 0.201(7) 0.200(7) 0.011(6) 0.044(6) -0.007(6)
C14 0.219(7) 0.202(7) 0.212(7) 0.013(6) 0.031(6) 0.000(6)
C20 0.217(7) 0.207(7) 0.221(7) 0.000(6) 0.034(6) 0.004(6)
C0AA 0.098(7) 0.070(6) 0.057(6) 0.029(5) 0.015(5) 0.005(5)

loop_
_atom_type_symbol
_atom_type_description
_atom_type_scat_dispersion_real
_atom_type_scat_dispersion_imag
_atom_type_scat_source
C C 0.0033 0.0016 'International Tables Vol C Tables 4.2.6.8 and 6.1.1.4'
H H 0.0000 0.0000 'International Tables Vol C Tables 4.2.6.8 and 6.1.1.4'
N N 0.0061 0.0033 'International Tables Vol C Tables 4.2.6.8 and 6.1.1.4'
O O 0.0106 0.0060 'International Tables Vol C Tables 4.2.6.8 and 6.1.1.4'
Zn Zn 0.2839 1.4301 'International Tables Vol C Tables 4.2.6.8 and 6.1.1.4'

loop_
_geom_angle_atom_site_label_1
_geom_angle_atom_site_label_2
_geom_angle_atom_site_label_3
_geom_angle
_geom_angle_site_symmetry_1
_geom_angle_site_symmetry_3
N003 Zn01 O002 89.60(16) . .
O004 Zn01 O002 166.4(2) 6_565 .
O004 Zn01 N003 90.70(16) 6_565 .
O004 Zn01 N005 101.5(2) 6_565 .
N005 Zn01 O002 91.93(19) . .
N005 Zn01 N003 99.0(2) . .
N008 Zn01 O002 79.05(19) . .
N008 Zn01 N003 136.5(3) . .
N008 Zn01 O004 91.4(2) . 6_565
N008 Zn01 N005 123.0(3) . .
C006 O002 Zn01 113.4(3) . .
C00A N003 Zn01 124.1(4) . .
C00C N003 Zn01 119.6(4) . .
C00C N003 C00A 116.3(5) . .
C006 O004 Zn01 118.7(3) . 6_566
C007 N005 Zn01 120.6(5) . .
C007 N005 C00F 115.8(7) . .
C00F N005 Zn01 123.5(5) . .
O002 C006 O004 121.5(5) . .
O002 C006 C00J 118.6(5) . .
O004 C006 C00J 119.7(5) . .
N005 C007 H007 118.5 . .
N005 C007 C00E 123.0(6) . .
C00E C007 H007 118.5 . .
Zn01 N008 H008 123.8 . .
C00J N008 Zn01 112.4(5) . .
C00J N008 H008 123.8 . .
C00G C009 C00B 117.8(5) . .
C00I C009 C00B 125.2(6) . .
C00I C009 C00G 116.9(5) . .
N003 C00A H00A 118.4 . .
N003 C00A C00G 123.3(6) . .
C00G C00A H00A 118.4 . .
C009 C00B H00B 117.5 . .
C00B C00B C009 125.0(8) 7_657 .
C00B C00B H00B 117.5 7_657 .
N003 C00C H00C 117.4 . .
N003 C00C C00I 125.2(6) . .
C00I C00C H00C 117.4 . .
C00F C00D H00D 118.0 . .
C00F C00D C00H 124.0(7) . .
C00H C00D H00D 118.0 . .
C007 C00E H00E 120.1 . .
C007 C00E C00H 119.9(7) . .
C00H C00E H00E 120.1 . .
N005 C00F H00F 119.2 . .
C00D C00F N005 121.6(7) . .
C00D C00F H00F 119.2 . .
C009 C00G H00G 120.7 . .
C00A C00G C009 118.6(6) . .
C00A C00G H00G 120.7 . .
C00D C00H C00E 115.6(7) . .
C00D C00H C00L 119.7(7) . .
C00E C00H C00L 124.7(7) . .
C009 C00I C00C 119.4(6) . .
C009 C00I H00I 120.3 . .
C00C C00I H00I 120.3 . .
C006 C00J H00J 104.2 . .
N008 C00J C006 107.9(5) . .
N008 C00J H00J 104.2 . .
C0AA C00J C006 125.1(9) . .
C0AA C00J N008 109.2(8) . .
C0AA C00J H00J 104.2 . .
C00H C00L H00L 118.3 . .
C00L C00L C00H 123.5(9) 5_766 .
C00L C00L H00L 118.3 5_766 .
C9 C12 H12 120.0 . .
C9 C12 C20 120.0 . .
C20 C12 H12 120.0 . .
C12 C9 C0AA 117.1(12) . .
C10 C9 C12 120.0 . .
C10 C9 C0AA 122.8(12) . .
C9 C10 H10 120.0 . .
C9 C10 C13 120.0 . .
C13 C10 H10 120.0 . .
C10 C13 H13 120.0 . .
C10 C13 C14 120.0 . .
C14 C13 H13 120.0 . .
C13 C14 H14 120.0 . .
C13 C14 C20 120.0 . .
C20 C14 H14 120.0 . .
C12 C20 H20 120.0 . .
C14 C20 C12 120.0 . .
C14 C20 H20 120.0 . .
C00J C0AA C9 115.3(10) . .
C00J C0AA H0AB 108.4 . .
C00J C0AA H0AA 108.4 . .
C9 C0AA H0AB 108.4 . .
C9 C0AA H0AA 108.4 . .
H0AB C0AA H0AA 107.5 . .

loop_
_geom_bond_atom_site_label_1
_geom_bond_atom_site_label_2
_geom_bond_distance
_geom_bond_site_symmetry_2
Zn01 O002 2.141(3) .
Zn01 N003 2.065(4) .
Zn01 O004 2.056(3) 6_565
Zn01 N005 2.064(6) .
Zn01 N008 2.038(6) .
O002 C006 1.257(7) .
N003 C00A 1.326(8) .
N003 C00C 1.319(8) .
O004 Zn01 2.056(3) 6_566
O004 C006 1.260(6) .
N005 C007 1.339(8) .
N005 C00F 1.374(10) .
C006 C00J 1.507(7) .
C007 H007 0.9300 .
C007 C00E 1.369(11) .
N008 H008 0.8600 .
N008 C00J 1.471(9) .
C009 C00B 1.458(6) .
C009 C00G 1.411(9) .
C009 C00I 1.366(9) .
C00A H00A 0.9300 .
C00A C00G 1.393(7) .
C00B C00B 1.321(12) 7_657
C00B H00B 0.9300 .
C00C H00C 0.9300 .
C00C C00I 1.366(8) .
C00D H00D 0.9300 .
C00D C00F 1.316(13) .
C00D C00H 1.348(11) .
C00E H00E 0.9300 .
C00E C00H 1.388(11) .
C00F H00F 0.9300 .
C00G H00G 0.9300 .
C00H C00L 1.464(12) .
C00I H00I 0.9300 .
C00J H00J 0.9800 .
C00J C0AA 1.278(12) .
C00L C00L 1.393(16) 5_766
C00L H00L 0.9300 .
C12 H12 0.9300 .
C12 C9 1.3900 .
C12 C20 1.3900 .
C9 C10 1.3900 .
C9 C0AA 1.470(13) .
C10 H10 0.9300 .
C10 C13 1.3900 .
C13 H13 0.9300 .
C13 C14 1.3900 .
C14 H14 0.9300 .
C14 C20 1.3900 .
C20 H20 0.9300 .
C0AA H0AB 0.9700 .
C0AA H0AA 0.9700 .

loop_
_geom_torsion_atom_site_label_1
_geom_torsion_atom_site_label_2
_geom_torsion_atom_site_label_3
_geom_torsion_atom_site_label_4
_geom_torsion
_geom_torsion_site_symmetry_1
_geom_torsion_site_symmetry_4
Zn01 O002 C006 O004 170.5(5) . .
Zn01 O002 C006 C00J -15.4(8) . .
Zn01 N003 C00A C00G 177.3(6) . .
Zn01 N003 C00C C00I -175.2(6) . .
Zn01 O004 C006 O002 -15.5(9) 6_566 .
Zn01 O004 C006 C00J 170.5(6) 6_566 .
Zn01 N005 C007 C00E 174.1(5) . .
Zn01 N005 C00F C00D -173.1(6) . .
Zn01 N008 C00J C006 -30.5(9) . .
Zn01 N008 C00J C0AA 108.4(9) . .
O002 C006 C00J N008 30.6(10) . .
O002 C006 C00J C0AA -100.0(11) . .
N003 C00A C00G C009 2.7(12) . .
N003 C00C C00I C009 -6.6(13) . .
O004 C006 C00J N008 -155.2(7) . .
O004 C006 C00J C0AA 74.2(12) . .
N005 C007 C00E C00H 1.3(11) . .
C006 C00J C0AA C9 -57.9(16) . .
C007 N005 C00F C00D 5.0(10) . .
C007 C00E C00H C00D 0.7(10) . .
C007 C00E C00H C00L -177.5(7) . .
N008 C00J C0AA C9 172.0(11) . .
C00A N003 C00C C00I 6.6(11) . .
C00B C009 C00G C00A -179.6(6) . .
C00B C009 C00I C00C -178.9(7) . .
C00C N003 C00A C00G -4.6(11) . .
C00D C00H C00L C00L -179.2(10) . 5_766
C00E C00H C00L C00L -1.0(15) . 5_766
C00F N005 C007 C00E -4.1(10) . .
C00F C00D C00H C00E 0.2(12) . .
C00F C00D C00H C00L 178.5(8) . .
C00G C009 C00B C00B 176.2(8) . 7_657
C00G C009 C00I C00C 4.0(11) . .
C00H C00D C00F N005 -3.2(13) . .
C00I C009 C00B C00B -0.8(12) . 7_657
C00I C009 C00G C00A -2.3(10) . .
C12 C9 C10 C13 0.0 . .
C12 C9 C0AA C00J -79.8(13) . .
C9 C12 C20 C14 0.0 . .
C9 C10 C13 C14 0.0 . .
C10 C9 C0AA C00J 97.1(14) . .
C10 C13 C14 C20 0.0 . .
C13 C14 C20 C12 0.0 . .
C20 C12 C9 C10 0.0 . .
C20 C12 C9 C0AA 177.1(11) . .
C0AA C9 C10 C13 -176.9(11) . .

loop_
_smtbx_masks_void_nr
_smtbx_masks_void_average_x
_smtbx_masks_void_average_y
_smtbx_masks_void_average_z
_smtbx_masks_void_volume
_smtbx_masks_void_count_electrons
1 0.000 0.000 -0.065 932.6 296.4
2 0.500 0.500 -0.410 932.6 296.4
